data_2235725
loop_
_publ_author_name
'Li, Ling'
'Tong, Rong-sheng'
'Li, Jin-qi'
'Shi, Jian-you'

_publ_section_title
;
 3-(5-Oxo-3-phenyl-4,5-dihydro-1<i>H</i>-pyrazol-1-yl)benzonitrile
;
_journal_coeditor_code ZS2212
_journal_issue 7
_journal_name_full 'Acta Crystallographica Section E'
_journal_page_first o2230
_journal_paper_doi 10.1107/S1600536812027444
_journal_volume 68
_journal_year 2012
_chemical_formula_iupac 'C16 H11 N3 O'
_chemical_formula_moiety 'C16 H11 N3 O'
_chemical_formula_sum 'C16 H11 N3 O'
_chemical_formula_weight 261.28
_chemical_name_systematic
;
3-(5-Oxo-3-phenyl-4,5-dihydro-1<i>H</i>-pyrazol-1-yl)benzonitrile
;
_space_group_crystal_system monoclinic
_space_group_IT_number 14
_space_group_name_Hall '-P 2ybc'
_space_group_name_H-M_alt 'P 1 21/c 1'
_symmetry_space_group_name_Hall '-P 2ybc'
_symmetry_space_group_name_H-M 'P 1 21/c 1'
_atom_sites_solution_hydrogens geom
_atom_sites_solution_primary direct
_atom_sites_solution_secondary difmap
_audit_creation_method SHELXL-97
_cell_angle_alpha 90.00
_cell_angle_beta 106.506(4)
_cell_angle_gamma 90.00
_cell_formula_units_Z 4
_cell_length_a 7.6683(3)
_cell_length_b 17.8013(7)
_cell_length_c 9.7574(4)
_cell_measurement_reflns_used 1663
_cell_measurement_temperature 293(2)
_cell_measurement_theta_max 29.0992
_cell_measurement_theta_min 2.9916
_cell_volume 1277.05(9)
_computing_cell_refinement
;
CrysAlis PRO (Agilent, 2011)
;
_computing_data_collection
;
CrysAlis PRO (Agilent, 2011)
;
_computing_data_reduction
;
CrysAlis PRO (Agilent, 2011)
;
_computing_molecular_graphics
;
OLEX2 (Dolomanov <i>et al.</i>, 2009)
;
_computing_publication_material 'OLEX2 (Dolomanov <i>et al.</i>, 2009)'
_computing_structure_refinement 'SHELXL97 (Sheldrick, 2008)'
_computing_structure_solution 'OLEX2.solve (Bourhis <i>et al.</i>, 2012)'
_diffrn_ambient_temperature 293(2)
_diffrn_detector_area_resol_mean 16.0874
_diffrn_measured_fraction_theta_full 0.998
_diffrn_measured_fraction_theta_max 0.998
_diffrn_measurement_device_type 'Agilent Xcalibur diffractometer with an Eos CCD detector'
_diffrn_measurement_method '\w scans'
_diffrn_radiation_monochromator graphite
_diffrn_radiation_type 'Mo K\a'
_diffrn_radiation_wavelength 0.7107
_diffrn_reflns_av_R_equivalents 0.0231
_diffrn_reflns_limit_h_max 9
_diffrn_reflns_limit_h_min -9
_diffrn_reflns_limit_k_max 22
_diffrn_reflns_limit_k_min -10
_diffrn_reflns_limit_l_max 11
_diffrn_reflns_limit_l_min -12
_diffrn_reflns_number 5145
_diffrn_reflns_theta_full 26.37
_diffrn_reflns_theta_max 26.37
_diffrn_reflns_theta_min 3.00
_diffrn_standards_number 0
_exptl_absorpt_coefficient_mu 0.088
_exptl_absorpt_correction_T_max 1.00000
_exptl_absorpt_correction_T_min 0.96716
_exptl_absorpt_correction_type multi-scan
_exptl_absorpt_process_details
;
(CrysAlis PRO; Agilent, 2011)
;
_exptl_crystal_colour orange
_exptl_crystal_density_diffrn 1.359
_exptl_crystal_density_method 'not measured'
_exptl_crystal_description block
_exptl_crystal_F_000 544
_exptl_crystal_size_max 0.34
_exptl_crystal_size_mid 0.30
_exptl_crystal_size_min 0.28
_refine_diff_density_max 0.143
_refine_diff_density_min -0.126
_refine_ls_extinction_coef 0.0083(15)
_refine_ls_extinction_expression Fc^*^=kFc[1+0.001xFc^2^\l^3^/sin(2\q)]^-1/4^
_refine_ls_extinction_method 'SHELXL97 (Sheldrick, 2008)'
_refine_ls_goodness_of_fit_ref 1.016
_refine_ls_hydrogen_treatment constr
_refine_ls_matrix_type full
_refine_ls_number_parameters 182
_refine_ls_number_reflns 2608
_refine_ls_number_restraints 0
_refine_ls_restrained_S_all 1.016
_refine_ls_R_factor_all 0.0790
_refine_ls_R_factor_gt 0.0475
_refine_ls_shift/su_max 0.000
_refine_ls_shift/su_mean 0.000
_refine_ls_structure_factor_coef Fsqd
_refine_ls_weighting_details 'calc w=1/[\s^2^(Fo^2^)+(0.0461P)^2^+0.0009P] where P=(Fo^2^+2Fc^2^)/3'
_refine_ls_weighting_scheme calc
_refine_ls_wR_factor_gt 0.0988
_refine_ls_wR_factor_ref 0.1189
_reflns_number_gt 1686
_reflns_number_total 2608
_reflns_threshold_expression I>2\s(I)
_cod_data_source_file zs2212.cif
_cod_data_source_block I
_cod_database_code 2235725
_cod_database_fobs_code 2235725

loop_
_space_group_symop_id
_space_group_symop_operation_xyz
1 'x, y, z'
2 '-x, y+1/2, -z+1/2'
3 '-x, -y, -z'
4 'x, -y-1/2, z-1/2'

loop_
_atom_site_type_symbol
_atom_site_label
_atom_site_fract_x
_atom_site_fract_y
_atom_site_fract_z
_atom_site_U_iso_or_equiv
_atom_site_adp_type
_atom_site_calc_flag
_atom_site_refinement_flags
_atom_site_occupancy
_atom_site_symmetry_multiplicity
O O1 0.10361(18) 0.26129(9) 0.88140(16) 0.0787(5) Uani d . 1 1
N N1 -0.4410(2) 0.40574(12) 1.0212(2) 0.0843(6) Uani d . 1 1
N N2 0.14347(17) 0.36652(9) 0.75427(15) 0.0460(4) Uani d . 1 1
N N3 0.25680(17) 0.38881(9) 0.67037(14) 0.0453(4) Uani d . 1 1
C C1 -0.2203(2) 0.45145(12) 0.88230(18) 0.0505(5) Uani d . 1 1
C C2 -0.2216(2) 0.52432(12) 0.8356(2) 0.0588(5) Uani d . 1 1
H H2 -0.3015 0.5594 0.8547 0.071 Uiso calc R 1 1
C C3 -0.1018(2) 0.54437(13) 0.7599(2) 0.0658(6) Uani d . 1 1
H H3 -0.1013 0.5934 0.7272 0.079 Uiso calc R 1 1
C C4 0.0173(2) 0.49230(12) 0.7321(2) 0.0574(5) Uani d . 1 1
H H4 0.0964 0.5064 0.6800 0.069 Uiso calc R 1 1
C C5 0.0196(2) 0.41964(11) 0.78127(17) 0.0446(5) Uani d . 1 1
C C6 -0.1013(2) 0.39869(12) 0.85627(17) 0.0502(5) Uani d . 1 1
H H6 -0.1024 0.3496 0.8888 0.060 Uiso calc R 1 1
C C7 -0.3450(2) 0.42714(12) 0.9599(2) 0.0597(6) Uani d . 1 1
C C8 0.1780(2) 0.29424(12) 0.8051(2) 0.0521(5) Uani d . 1 1
C C9 0.3237(2) 0.26591(11) 0.7431(2) 0.0535(5) Uani d . 1 1
H H9A 0.4313 0.2508 0.8176 0.064 Uiso calc R 1 1
H H9B 0.2809 0.2239 0.6791 0.064 Uiso calc R 1 1
C C10 0.3602(2) 0.33246(10) 0.66476(16) 0.0413(4) Uani d . 1 1
C C11 0.4987(2) 0.33671(10) 0.58749(17) 0.0415(4) Uani d . 1 1
C C12 0.6261(2) 0.27999(12) 0.60224(19) 0.0518(5) Uani d . 1 1
H H12 0.6224 0.2387 0.6598 0.062 Uiso calc R 1 1
C C13 0.7591(2) 0.28432(12) 0.5318(2) 0.0574(6) Uani d . 1 1
H H13 0.8448 0.2462 0.5428 0.069 Uiso calc R 1 1
C C14 0.7649(2) 0.34450(13) 0.4461(2) 0.0622(6) Uani d . 1 1
H H14 0.8542 0.3472 0.3987 0.075 Uiso calc R 1 1
C C15 0.6379(2) 0.40112(12) 0.4301(2) 0.0627(6) Uani d . 1 1
H H15 0.6411 0.4420 0.3714 0.075 Uiso calc R 1 1
C C16 0.5064(2) 0.39714(11) 0.50101(19) 0.0527(5) Uani d . 1 1
H H16 0.4218 0.4357 0.4904 0.063 Uiso calc R 1 1

loop_
_atom_site_aniso_label
_atom_site_aniso_U_11
_atom_site_aniso_U_22
_atom_site_aniso_U_33
_atom_site_aniso_U_12
_atom_site_aniso_U_13
_atom_site_aniso_U_23
O1 0.0755(9) 0.0780(12) 0.1024(11) 0.0167(8) 0.0571(9) 0.0415(10)
N1 0.0917(12) 0.0754(15) 0.1115(14) 0.0126(11) 0.0702(12) 0.0119(13)
N2 0.0474(8) 0.0476(10) 0.0511(9) 0.0017(7) 0.0271(7) 0.0071(8)
N3 0.0486(8) 0.0450(10) 0.0495(8) -0.0003(7) 0.0256(7) 0.0014(8)
C1 0.0449(10) 0.0616(14) 0.0504(10) -0.0010(9) 0.0222(8) -0.0041(11)
C2 0.0574(11) 0.0548(14) 0.0718(13) 0.0049(10) 0.0310(10) -0.0039(12)
C3 0.0687(13) 0.0503(14) 0.0912(14) 0.0033(10) 0.0436(12) 0.0046(13)
C4 0.0591(12) 0.0523(14) 0.0727(13) -0.0005(10) 0.0380(10) 0.0022(11)
C5 0.0407(9) 0.0496(12) 0.0464(10) 0.0001(8) 0.0171(8) -0.0023(9)
C6 0.0515(10) 0.0528(13) 0.0532(11) -0.0004(9) 0.0264(8) 0.0018(10)
C7 0.0591(12) 0.0620(15) 0.0681(12) 0.0062(10) 0.0345(10) -0.0010(12)
C8 0.0482(10) 0.0575(14) 0.0555(11) 0.0037(9) 0.0227(9) 0.0151(11)
C9 0.0534(11) 0.0523(13) 0.0606(12) 0.0079(9) 0.0257(9) 0.0132(11)
C10 0.0420(9) 0.0424(11) 0.0408(9) 0.0002(8) 0.0141(7) -0.0007(9)
C11 0.0414(9) 0.0431(11) 0.0420(9) -0.0018(8) 0.0153(7) -0.0044(9)
C12 0.0559(11) 0.0524(13) 0.0503(10) 0.0055(9) 0.0203(9) -0.0023(10)
C13 0.0493(11) 0.0630(15) 0.0632(12) 0.0073(10) 0.0214(10) -0.0177(12)
C14 0.0557(12) 0.0697(16) 0.0726(14) -0.0102(10) 0.0366(10) -0.0184(13)
C15 0.0710(13) 0.0543(14) 0.0783(14) -0.0056(11) 0.0464(11) 0.0027(12)
C16 0.0563(11) 0.0451(12) 0.0658(12) 0.0016(9) 0.0319(9) 0.0011(10)

loop_
_atom_type_symbol
_atom_type_description
_atom_type_scat_dispersion_real
_atom_type_scat_dispersion_imag
_atom_type_scat_source
C C 0.0033 0.0016 'International Tables Vol C Tables 4.2.6.8 and 6.1.1.4'
H H 0.0000 0.0000 'International Tables Vol C Tables 4.2.6.8 and 6.1.1.4'
N N 0.0061 0.0033 'International Tables Vol C Tables 4.2.6.8 and 6.1.1.4'
O O 0.0106 0.0060 'International Tables Vol C Tables 4.2.6.8 and 6.1.1.4'

loop_
_geom_angle_atom_site_label_1
_geom_angle_atom_site_label_2
_geom_angle_atom_site_label_3
_geom_angle
N3 N2 C5 118.46(15)
C8 N2 N3 112.64(13)
C8 N2 C5 128.83(14)
C10 N3 N2 107.08(14)
C2 C1 C6 121.59(16)
C2 C1 C7 120.86(18)
C6 C1 C7 117.55(19)
C1 C2 H2 120.7
C1 C2 C3 118.59(18)
C3 C2 H2 120.7
C2 C3 H3 119.7
C2 C3 C4 120.6(2)
C4 C3 H3 119.7
C3 C4 H4 119.8
C5 C4 C3 120.37(17)
C5 C4 H4 119.8
C4 C5 N2 120.32(15)
C4 C5 C6 119.48(17)
C6 C5 N2 120.20(17)
C1 C6 C5 119.32(19)
C1 C6 H6 120.3
C5 C6 H6 120.3
N1 C7 C1 177.8(2)
O1 C8 N2 126.74(17)
O1 C8 C9 128.31(18)
N2 C8 C9 104.95(14)
C8 C9 H9A 111.3
C8 C9 H9B 111.3
H9A C9 H9B 109.2
C10 C9 C8 102.19(15)
C10 C9 H9A 111.3
C10 C9 H9B 111.3
N3 C10 C9 113.07(14)
N3 C10 C11 121.66(16)
C11 C10 C9 125.27(15)
C12 C11 C10 120.09(17)
C16 C11 C10 121.17(16)
C16 C11 C12 118.73(15)
C11 C12 H12 119.8
C13 C12 C11 120.39(19)
C13 C12 H12 119.8
C12 C13 H13 119.9
C14 C13 C12 120.24(18)
C14 C13 H13 119.9
C13 C14 H14 120.1
C13 C14 C15 119.82(17)
C15 C14 H14 120.1
C14 C15 H15 120.0
C16 C15 C14 119.97(19)
C16 C15 H15 120.0
C11 C16 H16 119.6
C15 C16 C11 120.84(18)
C15 C16 H16 119.6

loop_
_geom_bond_atom_site_label_1
_geom_bond_atom_site_label_2
_geom_bond_distance
O1 C8 1.2105(19)
N1 C7 1.138(2)
N2 N3 1.4096(17)
N2 C5 1.417(2)
N2 C8 1.377(2)
N3 C10 1.289(2)
C1 C2 1.374(3)
C1 C6 1.382(2)
C1 C7 1.445(2)
C2 H2 0.9300
C2 C3 1.379(2)
C3 H3 0.9300
C3 C4 1.381(2)
C4 H4 0.9300
C4 C5 1.378(2)
C5 C6 1.386(2)
C6 H6 0.9300
C8 C9 1.501(2)
C9 H9A 0.9700
C9 H9B 0.9700
C9 C10 1.479(2)
C10 C11 1.468(2)
C11 C12 1.384(2)
C11 C16 1.379(2)
C12 H12 0.9300
C12 C13 1.384(2)
C13 H13 0.9300
C13 C14 1.368(3)
C14 H14 0.9300
C14 C15 1.379(3)
C15 H15 0.9300
C15 C16 1.377(2)
C16 H16 0.9300

loop_
_geom_hbond_atom_site_label_D
_geom_hbond_atom_site_label_H
_geom_hbond_atom_site_label_A
_geom_hbond_distance_DH
_geom_hbond_distance_HA
_geom_hbond_distance_DA
_geom_hbond_angle_DHA
_geom_hbond_publ_flag
C4 H4 N3 0.93 2.44 2.785(2) 102 no
C6 H6 O1 0.93 2.24 2.880(3) 125 no

loop_
_geom_torsion_atom_site_label_1
_geom_torsion_atom_site_label_2
_geom_torsion_atom_site_label_3
_geom_torsion_atom_site_label_4
_geom_torsion
_geom_torsion_publ_flag
C5 N2 N3 C10 177.95(14) no
C8 N2 N3 C10 0.94(18) no
N3 N2 C5 C4 -3.1(2) no
N3 N2 C5 C6 176.29(14) no
C8 N2 C5 C4 173.33(17) no
C8 N2 C5 C6 -7.3(3) no
N3 N2 C8 O1 178.67(18) no
N3 N2 C8 C9 -2.32(19) no
C5 N2 C8 O1 2.0(3) no
C5 N2 C8 C9 -178.95(16) no
N2 N3 C10 C9 0.97(18) no
N2 N3 C10 C11 -178.83(14) no
C6 C1 C2 C3 0.6(3) no
C7 C1 C2 C3 -178.93(17) no
C2 C1 C6 C5 0.0(3) no
C7 C1 C6 C5 179.54(16) no
C1 C2 C3 C4 -0.2(3) no
C2 C3 C4 C5 -0.8(3) no
C3 C4 C5 N2 -179.18(16) no
C3 C4 C5 C6 1.4(3) no
N2 C5 C6 C1 179.60(15) no
C4 C5 C6 C1 -1.0(2) no
O1 C8 C9 C10 -178.40(19) no
N2 C8 C9 C10 2.61(18) no
C8 C9 C10 N3 -2.28(19) no
C8 C9 C10 C11 177.51(15) no
N3 C10 C11 C12 169.70(16) no
N3 C10 C11 C16 -9.4(2) no
C9 C10 C11 C12 -10.1(3) no
C9 C10 C11 C16 170.82(16) no
C10 C11 C12 C13 -178.80(16) no
C16 C11 C12 C13 0.3(3) no
C10 C11 C16 C15 179.29(16) no
C12 C11 C16 C15 0.2(3) no
C11 C12 C13 C14 -0.5(3) no
C12 C13 C14 C15 0.1(3) no
C13 C14 C15 C16 0.4(3) no
C14 C15 C16 C11 -0.5(3) no
